data_4082162
loop_
_publ_author_name
'Li, Aike'
'Ma, Haiyan'
'Huang, Jiling'

_publ_section_title
;
 Highly Thermally Stable Eight-Coordinate Dichloride Zirconium Complexes
 Supported by Tridentate [ONN] Ligands: Syntheses, Characterization, and
 Ethylene Polymerization Behavior
;
_journal_issue 24
_journal_name_full Organometallics
_journal_page_first 7460
_journal_paper_doi 10.1021/om4009636
_journal_volume 32
_journal_year 2013
_chemical_formula_sum 'C74 H74 Cl2 N4 O2 Zr'
_chemical_formula_weight 1213.49
_chemical_name_systematic
; 
 ? 
;
_space_group_IT_number 2
_symmetry_cell_setting triclinic
_symmetry_space_group_name_Hall '-P 1'
_symmetry_space_group_name_H-M 'P -1'
_atom_sites_solution_hydrogens geom
_atom_sites_solution_primary direct
_atom_sites_solution_secondary difmap
_audit_creation_method SHELXL-97
_cell_angle_alpha 64.234(5)
_cell_angle_beta 79.005(6)
_cell_angle_gamma 67.803(7)
_cell_formula_units_Z 2
_cell_length_a 13.476(3)
_cell_length_b 16.531(5)
_cell_length_c 16.923(5)
_cell_measurement_reflns_used 1923
_cell_measurement_temperature 293(2)
_cell_measurement_theta_max 40.672
_cell_measurement_theta_min 4.666
_cell_volume 3141.9(15)
_computing_cell_refinement 'Bruker SMART'
_computing_data_collection 'Bruker SMART'
_computing_data_reduction 'Bruker SHELXTL'
_computing_molecular_graphics 'Bruker SHELXTL'
_computing_publication_material 'Bruker SHELXTL'
_computing_structure_refinement 'SHELXL-97 (Sheldrick, 1997)'
_computing_structure_solution 'SHELXS-97 (Sheldrick, 1990)'
_diffrn_ambient_temperature 293(2)
_diffrn_measured_fraction_theta_full 0.995
_diffrn_measured_fraction_theta_max 0.995
_diffrn_measurement_device_type 'CCD area detector'
_diffrn_measurement_method 'phi and omega scans'
_diffrn_radiation_monochromator graphite
_diffrn_radiation_source 'fine-focus sealed tube'
_diffrn_radiation_type MoK\a
_diffrn_radiation_wavelength 0.71073
_diffrn_reflns_av_R_equivalents 0.0000
_diffrn_reflns_av_sigmaI/netI 0.1059
_diffrn_reflns_limit_h_max 16
_diffrn_reflns_limit_h_min -15
_diffrn_reflns_limit_k_max 20
_diffrn_reflns_limit_k_min -17
_diffrn_reflns_limit_l_max 20
_diffrn_reflns_limit_l_min 0
_diffrn_reflns_number 11639
_diffrn_reflns_theta_full 25.50
_diffrn_reflns_theta_max 25.50
_diffrn_reflns_theta_min 1.53
_exptl_absorpt_coefficient_mu 0.310
_exptl_absorpt_correction_T_max 1.0000
_exptl_absorpt_correction_T_min 0.0848
_exptl_absorpt_correction_type empirical
_exptl_absorpt_process_details sadabs
_exptl_crystal_colour red
_exptl_crystal_density_diffrn 1.283
_exptl_crystal_density_method 'not measured'
_exptl_crystal_description prismatic
_exptl_crystal_F_000 1272
_exptl_crystal_size_max 0.176
_exptl_crystal_size_mid 0.145
_exptl_crystal_size_min 0.112
_refine_diff_density_max 0.537
_refine_diff_density_min -0.666
_refine_diff_density_rms 0.091
_refine_ls_extinction_method none
_refine_ls_goodness_of_fit_ref 0.989
_refine_ls_hydrogen_treatment constr
_refine_ls_matrix_type full
_refine_ls_number_parameters 747
_refine_ls_number_reflns 11652
_refine_ls_number_restraints 139
_refine_ls_restrained_S_all 1.003
_refine_ls_R_factor_all 0.1161
_refine_ls_R_factor_gt 0.0647
_refine_ls_shift/su_max 0.001
_refine_ls_shift/su_mean 0.000
_refine_ls_structure_factor_coef Fsqd
_refine_ls_weighting_details 'calc w=1/[\s^2^(Fo^2^)+(0.0888P)^2^+0.0000P] where P=(Fo^2^+2Fc^2^)/3'
_refine_ls_weighting_scheme calc
_refine_ls_wR_factor_gt 0.1497
_refine_ls_wR_factor_ref 0.1799
_reflns_number_gt 7269
_reflns_number_total 11639
_reflns_threshold_expression >2sigma(I)
_cod_data_source_file om4009636_si_002.cif
_cod_data_source_block cd212711
_cod_depositor_comments
;
The following automatic conversions were performed:

'_symmetry_cell_setting' value 'Triclinic' changed to 'triclinic'
according to /home/saulius/struct/CIF-dictionaries/cif_core.dic
dictionary named 'cif_core.dic' version 2.4.2 from 2011-04-26.

Automatic conversion script
Id: cif_fix_values 1891 2012-01-12 08:04:46Z andrius 
;
_cod_original_cell_volume 3142.0(14)
_cod_original_sg_symbol_H-M P-1
_cod_database_code 4082162

loop_
_symmetry_equiv_pos_as_xyz
'x, y, z'
'-x, -y, -z'

loop_
_atom_site_label
_atom_site_type_symbol
_atom_site_fract_x
_atom_site_fract_y
_atom_site_fract_z
_atom_site_U_iso_or_equiv
_atom_site_adp_type
_atom_site_occupancy
_atom_site_symmetry_multiplicity
_atom_site_calc_flag
_atom_site_refinement_flags
Zr1 Zr 0.56724(4) 0.95079(3) 0.74119(3) 0.02796(16) Uani 1 1 d .
Cl1 Cl 0.40785(10) 1.07722(9) 0.64905(8) 0.0435(3) Uani 1 1 d .
Cl2 Cl 0.60911(11) 1.07344(10) 0.76850(8) 0.0468(3) Uani 1 1 d .
N1 N 0.6355(3) 0.8682(3) 0.8844(2) 0.0308(9) Uani 1 1 d .
N2 N 0.4318(3) 0.9806(3) 0.8593(2) 0.0340(9) Uani 1 1 d .
N3 N 0.5702(3) 0.8910(3) 0.6357(2) 0.0308(9) Uani 1 1 d .
N4 N 0.6505(3) 1.0277(3) 0.5960(2) 0.0328(9) Uani 1 1 d .
O1 O 0.7248(2) 0.8665(2) 0.73810(19) 0.0356(8) Uani 1 1 d .
O2 O 0.4988(2) 0.8459(2) 0.79372(19) 0.0334(7) Uani 1 1 d .
C1 C 0.7896(4) 0.8170(3) 0.8060(3) 0.0325(11) Uani 1 1 d .
C2 C 0.8996(4) 0.7678(3) 0.7975(3) 0.0343(11) Uani 1 1 d .
C3 C 0.9566(4) 0.7176(4) 0.8742(3) 0.0381(12) Uani 1 1 d .
H3 H 1.0286 0.6826 0.8704 0.046 Uiso 1 1 calc R
C4 C 0.9143(4) 0.7159(3) 0.9563(3) 0.0351(11) Uani 1 1 d .
C5 C 0.8079(4) 0.7674(3) 0.9623(3) 0.0358(11) Uani 1 1 d .
H5 H 0.7773 0.7695 1.0158 0.043 Uiso 1 1 calc R
C6 C 0.7458(3) 0.8166(3) 0.8875(3) 0.0303(10) Uani 1 1 d .
C7 C 0.5776(4) 0.8688(4) 0.9526(3) 0.0379(12) Uani 1 1 d .
H7 H 0.6060 0.8313 1.0082 0.045 Uiso 1 1 calc R
C8 C 0.4657(4) 0.9292(4) 0.9423(3) 0.0379(12) Uani 1 1 d .
C9 C 0.4002(4) 0.9334(5) 1.0150(4) 0.0569(16) Uani 1 1 d .
H9 H 0.4265 0.8962 1.0713 0.068 Uiso 1 1 calc R
C10 C 0.2946(4) 0.9942(5) 1.0025(4) 0.0624(17) Uani 1 1 d .
H10 H 0.2486 0.9994 1.0499 0.075 Uiso 1 1 calc R
C11 C 0.2609(4) 1.0454(5) 0.9193(4) 0.0643(18) Uani 1 1 d .
H11 H 0.1905 1.0863 0.9090 0.077 Uiso 1 1 calc R
C12 C 0.3301(4) 1.0376(4) 0.8495(4) 0.0479(14) Uani 1 1 d .
H12 H 0.3045 1.0739 0.7929 0.058 Uiso 1 1 calc R
C13 C 0.9492(4) 0.7683(4) 0.7085(3) 0.0379(12) Uani 1 1 d .
C14 C 0.8939(4) 0.7238(4) 0.6761(3) 0.0395(12) Uani 1 1 d .
C15 C 0.8791(4) 0.6383(4) 0.7332(4) 0.0528(15) Uani 1 1 d .
H15 H 0.8990 0.6115 0.7913 0.063 Uiso 1 1 calc R
C16 C 0.8351(5) 0.5926(5) 0.7053(4) 0.0678(18) Uani 1 1 d .
H16 H 0.8258 0.5354 0.7450 0.081 Uiso 1 1 calc R
C17 C 0.8049(5) 0.6291(5) 0.6207(4) 0.0623(17) Uani 1 1 d .
H17 H 0.7778 0.5966 0.6019 0.075 Uiso 1 1 calc R
C18 C 0.8158(5) 0.7154(5) 0.5641(4) 0.0580(16) Uani 1 1 d .
H18 H 0.7928 0.7430 0.5069 0.070 Uiso 1 1 calc R
C19 C 0.8602(4) 0.7614(4) 0.5909(3) 0.0480(14) Uani 1 1 d .
H19 H 0.8678 0.8191 0.5510 0.058 Uiso 1 1 calc R
C20 C 0.9405(5) 0.8703(4) 0.6446(4) 0.0544(15) Uani 1 1 d .
H20A H 0.8662 0.9088 0.6354 0.082 Uiso 1 1 calc R
H20B H 0.9755 0.8702 0.5897 0.082 Uiso 1 1 calc R
H20C H 0.9742 0.8960 0.6688 0.082 Uiso 1 1 calc R
C21 C 1.0693(4) 0.7085(5) 0.7136(4) 0.0552(15) Uani 1 1 d .
H21A H 1.1075 0.7341 0.7339 0.083 Uiso 1 1 calc R
H21B H 1.0969 0.7103 0.6564 0.083 Uiso 1 1 calc R
H21C H 1.0783 0.6438 0.7537 0.083 Uiso 1 1 calc R
C22 C 0.9814(4) 0.6588(4) 1.0400(3) 0.0421(13) Uani 1 1 d .
C23 C 0.9993(4) 0.7280(4) 1.0683(4) 0.0478(14) Uani 1 1 d .
C24 C 1.0293(5) 0.8032(5) 1.0069(5) 0.0722(19) Uani 1 1 d .
H24 H 1.0342 0.8132 0.9480 0.087 Uiso 1 1 calc R
C25 C 1.0524(6) 0.8645(6) 1.0303(7) 0.092(3) Uani 1 1 d .
H25 H 1.0713 0.9158 0.9878 0.110 Uiso 1 1 calc R
C26 C 1.0467(7) 0.8476(8) 1.1183(8) 0.113(4) Uani 1 1 d .
H26 H 1.0647 0.8862 1.1360 0.135 Uiso 1 1 calc R
C27 C 1.0155(9) 0.7767(8) 1.1770(7) 0.123(4) Uani 1 1 d .
H27 H 1.0086 0.7677 1.2357 0.147 Uiso 1 1 calc R
C28 C 0.9930(6) 0.7158(6) 1.1540(4) 0.082(2) Uani 1 1 d .
H28 H 0.9731 0.6654 1.1973 0.099 Uiso 1 1 calc R
C29 C 1.0914(4) 0.5930(4) 1.0245(4) 0.0584(16) Uani 1 1 d .
H29A H 1.1279 0.6295 0.9758 0.088 Uiso 1 1 calc R
H29B H 1.0828 0.5449 1.0117 0.088 Uiso 1 1 calc R
H29C H 1.1328 0.5632 1.0762 0.088 Uiso 1 1 calc R
C30 C 0.9213(5) 0.5955(5) 1.1112(4) 0.0679(19) Uani 1 1 d .
H30A H 0.9648 0.5551 1.1618 0.102 Uiso 1 1 calc R
H30B H 0.9066 0.5570 1.0888 0.102 Uiso 1 1 calc R
H30C H 0.8550 0.6351 1.1274 0.102 Uiso 1 1 calc R
C31 C 0.4927(4) 0.7930(3) 0.7551(3) 0.0328(11) Uani 1 1 d .
C32 C 0.4527(4) 0.7168(4) 0.7981(3) 0.0377(12) Uani 1 1 d .
C33 C 0.4543(4) 0.6663(4) 0.7506(3) 0.0451(13) Uani 1 1 d .
H33 H 0.4284 0.6154 0.7786 0.054 Uiso 1 1 calc R
C34 C 0.4917(4) 0.6857(4) 0.6641(3) 0.0404(12) Uani 1 1 d .
C35 C 0.5293(4) 0.7611(4) 0.6226(3) 0.0381(12) Uani 1 1 d .
H35 H 0.5541 0.7768 0.5644 0.046 Uiso 1 1 calc R
C36 C 0.5302(4) 0.8142(3) 0.6675(3) 0.0319(11) Uani 1 1 d .
C37 C 0.6081(4) 0.9235(3) 0.5572(3) 0.0348(11) Uani 1 1 d .
H37 H 0.6052 0.9007 0.5166 0.042 Uiso 1 1 calc R
C38 C 0.6551(4) 0.9961(3) 0.5335(3) 0.0340(11) Uani 1 1 d .
C39 C 0.7049(4) 1.0267(4) 0.4526(3) 0.0499(14) Uani 1 1 d .
H39 H 0.7017 1.0064 0.4101 0.060 Uiso 1 1 calc R
C40 C 0.7597(5) 1.0879(4) 0.4357(4) 0.0570(16) Uani 1 1 d .
H40 H 0.7966 1.1081 0.3824 0.068 Uiso 1 1 calc R
C41 C 0.7585(5) 1.1186(4) 0.4991(4) 0.0529(15) Uani 1 1 d .
H41 H 0.7956 1.1596 0.4896 0.063 Uiso 1 1 calc R
C42 C 0.7028(4) 1.0888(4) 0.5760(3) 0.0433(13) Uani 1 1 d .
H42 H 0.7010 1.1125 0.6173 0.052 Uiso 1 1 calc R
C43 C 0.4078(4) 0.6957(4) 0.8929(3) 0.0428(13) Uani 1 1 d .
C44 C 0.4923(4) 0.6722(4) 0.9541(3) 0.0437(13) Uani 1 1 d .
C45 C 0.6014(4) 0.6412(4) 0.9350(4) 0.0492(14) Uani 1 1 d .
H45 H 0.6247 0.6400 0.8800 0.059 Uiso 1 1 calc R
C46 C 0.6758(5) 0.6123(4) 0.9951(4) 0.0586(16) Uani 1 1 d .
H46 H 0.7483 0.5931 0.9797 0.070 Uiso 1 1 calc R
C47 C 0.6458(6) 0.6109(5) 1.0776(4) 0.0690(19) Uani 1 1 d .
H47 H 0.6968 0.5892 1.1187 0.083 Uiso 1 1 calc R
C48 C 0.5382(6) 0.6424(6) 1.0980(4) 0.080(2) Uani 1 1 d .
H48 H 0.5159 0.6436 1.1531 0.096 Uiso 1 1 calc R
C49 C 0.4630(5) 0.6721(5) 1.0377(4) 0.0653(18) Uani 1 1 d .
H49 H 0.3907 0.6928 1.0531 0.078 Uiso 1 1 calc R
C50 C 0.3711(5) 0.6086(4) 0.9274(4) 0.0612(17) Uani 1 1 d .
H50A H 0.4289 0.5558 0.9206 0.092 Uiso 1 1 calc R
H50B H 0.3112 0.6233 0.8947 0.092 Uiso 1 1 calc R
H50C H 0.3501 0.5923 0.9883 0.092 Uiso 1 1 calc R
C51 C 0.3107(4) 0.7825(4) 0.8913(4) 0.0599(16) Uani 1 1 d .
H51A H 0.2770 0.7695 0.9488 0.090 Uiso 1 1 calc R
H51B H 0.2606 0.7962 0.8501 0.090 Uiso 1 1 calc R
H51C H 0.3337 0.8364 0.8741 0.090 Uiso 1 1 calc R
C52 C 0.4895(5) 0.6233(4) 0.6201(4) 0.0538(13) Uani 1 1 d U
C53 C 0.5614(5) 0.5197(4) 0.6644(4) 0.0545(12) Uani 1 1 d U
C54 C 0.6354(5) 0.4913(4) 0.7258(4) 0.0570(13) Uani 1 1 d U
H54 H 0.6404 0.5365 0.7422 0.068 Uiso 1 1 calc R
C55 C 0.7020(5) 0.3983(5) 0.7633(4) 0.0678(15) Uani 1 1 d U
H55 H 0.7527 0.3817 0.8030 0.081 Uiso 1 1 calc R
C56 C 0.6930(6) 0.3307(5) 0.7419(5) 0.0807(18) Uani 1 1 d U
H56 H 0.7363 0.2675 0.7684 0.097 Uiso 1 1 calc R
C57 C 0.6214(6) 0.3551(5) 0.6824(5) 0.0801(17) Uani 1 1 d U
H57 H 0.6168 0.3092 0.6668 0.096 Uiso 1 1 calc R
C58 C 0.5558(5) 0.4477(5) 0.6454(5) 0.0689(15) Uani 1 1 d U
H58 H 0.5054 0.4632 0.6059 0.083 Uiso 1 1 calc R
C59 C 0.3728(5) 0.6268(5) 0.6233(5) 0.0718(18) Uani 1 1 d U
H59A H 0.3502 0.5974 0.6832 0.108 Uiso 1 1 calc R
H59B H 0.3686 0.5932 0.5905 0.108 Uiso 1 1 calc R
H59C H 0.3269 0.6919 0.5982 0.108 Uiso 1 1 calc R
C60 C 0.5269(6) 0.6600(5) 0.5227(4) 0.0714(18) Uani 1 1 d U
H60A H 0.4788 0.7228 0.4914 0.107 Uiso 1 1 calc R
H60B H 0.5273 0.6179 0.4975 0.107 Uiso 1 1 calc R
H60C H 0.5980 0.6623 0.5186 0.107 Uiso 1 1 calc R
C61 C -0.0647(6) 0.8797(6) 0.3433(5) 0.0837(17) Uani 1 1 d U
H61 H -0.1091 0.8449 0.3777 0.100 Uiso 1 1 calc R
C62 C -0.1075(6) 0.9697(6) 0.2805(5) 0.0879(18) Uani 1 1 d U
H62 H -0.1810 0.9951 0.2722 0.106 Uiso 1 1 calc R
C63 C -0.0444(7) 1.0220(7) 0.2306(5) 0.096(2) Uani 1 1 d U
H63 H -0.0747 1.0837 0.1897 0.115 Uiso 1 1 calc R
C64 C 0.0628(7) 0.9844(6) 0.2405(5) 0.0874(18) Uani 1 1 d U
H64 H 0.1059 1.0201 0.2049 0.105 Uiso 1 1 calc R
C65 C 0.1090(6) 0.8951(6) 0.3017(5) 0.0824(17) Uani 1 1 d U
H65 H 0.1829 0.8704 0.3077 0.099 Uiso 1 1 calc R
C66 C 0.0451(6) 0.8408(6) 0.3552(5) 0.0829(16) Uani 1 1 d U
C67 C 0.0957(8) 0.7422(7) 0.4232(6) 0.128(3) Uani 1 1 d U
H67A H 0.0925 0.6957 0.4052 0.192 Uiso 1 1 calc R
H67B H 0.0577 0.7358 0.4785 0.192 Uiso 1 1 calc R
H67C H 0.1692 0.7325 0.4293 0.192 Uiso 1 1 calc R
C68 C 0.7583(6) 0.5603(5) 0.3217(4) 0.124(2) Uani 1 1 d GU
H68 H 0.7176 0.5407 0.2996 0.149 Uiso 1 1 calc R
C69 C 0.8519(6) 0.4952(4) 0.3652(5) 0.142(3) Uani 1 1 d GU
H69 H 0.8739 0.4320 0.3722 0.170 Uiso 1 1 calc R
C70 C 0.9128(5) 0.5246(5) 0.3982(4) 0.155(3) Uani 1 1 d GU
H70 H 0.9754 0.4810 0.4274 0.186 Uiso 1 1 calc R
C71 C 0.8800(5) 0.6190(6) 0.3878(4) 0.138(3) Uani 1 1 d GU
H71 H 0.9207 0.6386 0.4099 0.166 Uiso 1 1 calc R
C72 C 0.7864(6) 0.6841(4) 0.3442(4) 0.109(2) Uani 1 1 d GU
H72 H 0.7644 0.7473 0.3372 0.130 Uiso 1 1 calc R
C73 C 0.7255(5) 0.6547(5) 0.3112(4) 0.119(2) Uani 1 1 d GDU
C74 C 0.6361(8) 0.7208(8) 0.2611(7) 0.158(4) Uani 1 1 d DU
H74A H 0.5967 0.7660 0.2866 0.237 Uiso 1 1 calc R
H74B H 0.5910 0.6882 0.2599 0.237 Uiso 1 1 calc R
H74C H 0.6593 0.7535 0.2023 0.237 Uiso 1 1 calc R

loop_
_atom_site_aniso_label
_atom_site_aniso_U_11
_atom_site_aniso_U_22
_atom_site_aniso_U_33
_atom_site_aniso_U_23
_atom_site_aniso_U_13
_atom_site_aniso_U_12
Zr1 0.0302(3) 0.0297(3) 0.0252(3) -0.01278(19) -0.00235(16) -0.0083(2)
Cl1 0.0413(7) 0.0453(8) 0.0378(7) -0.0192(6) -0.0116(5) 0.0001(6)
Cl2 0.0635(9) 0.0496(8) 0.0421(7) -0.0253(6) 0.0032(6) -0.0282(7)
N1 0.032(2) 0.030(2) 0.028(2) -0.0150(17) -0.0007(16) -0.0054(18)
N2 0.032(2) 0.038(2) 0.035(2) -0.0193(18) 0.0007(16) -0.0088(19)
N3 0.033(2) 0.034(2) 0.0277(19) -0.0132(17) -0.0001(16) -0.0127(18)
N4 0.038(2) 0.031(2) 0.031(2) -0.0124(17) -0.0034(16) -0.0116(19)
O1 0.0341(17) 0.040(2) 0.0295(16) -0.0165(15) -0.0020(13) -0.0061(16)
O2 0.0409(18) 0.0353(19) 0.0296(16) -0.0172(14) 0.0055(13) -0.0165(16)
C1 0.032(2) 0.032(3) 0.034(2) -0.015(2) -0.0021(19) -0.009(2)
C2 0.030(2) 0.036(3) 0.040(3) -0.019(2) -0.001(2) -0.010(2)
C3 0.026(2) 0.040(3) 0.047(3) -0.020(2) 0.001(2) -0.006(2)
C4 0.035(3) 0.036(3) 0.035(3) -0.015(2) -0.004(2) -0.012(2)
C5 0.032(3) 0.040(3) 0.037(3) -0.021(2) -0.001(2) -0.006(2)
C6 0.028(2) 0.029(3) 0.031(2) -0.011(2) -0.0029(18) -0.006(2)
C7 0.040(3) 0.044(3) 0.029(2) -0.016(2) -0.007(2) -0.010(2)
C8 0.035(3) 0.043(3) 0.035(3) -0.018(2) -0.004(2) -0.009(2)
C9 0.048(3) 0.083(5) 0.039(3) -0.030(3) 0.005(2) -0.018(3)
C10 0.044(3) 0.077(5) 0.061(4) -0.042(3) 0.011(3) -0.004(3)
C11 0.033(3) 0.075(5) 0.067(4) -0.032(4) 0.004(3) 0.002(3)
C12 0.036(3) 0.049(3) 0.050(3) -0.024(3) -0.003(2) 0.001(3)
C13 0.030(3) 0.044(3) 0.039(3) -0.020(2) 0.005(2) -0.010(2)
C14 0.034(3) 0.044(3) 0.038(3) -0.021(2) 0.002(2) -0.006(2)
C15 0.059(4) 0.051(4) 0.048(3) -0.015(3) -0.016(3) -0.016(3)
C16 0.083(5) 0.059(4) 0.067(4) -0.017(3) -0.007(3) -0.037(4)
C17 0.063(4) 0.077(5) 0.066(4) -0.042(4) -0.003(3) -0.026(4)
C18 0.059(4) 0.077(5) 0.047(3) -0.031(3) -0.006(3) -0.022(4)
C19 0.054(3) 0.051(3) 0.039(3) -0.022(3) 0.003(2) -0.016(3)
C20 0.065(4) 0.055(4) 0.057(3) -0.030(3) 0.017(3) -0.034(3)
C21 0.035(3) 0.076(4) 0.060(3) -0.041(3) 0.011(2) -0.013(3)
C22 0.033(3) 0.049(3) 0.039(3) -0.016(2) -0.009(2) -0.005(2)
C23 0.030(3) 0.060(4) 0.052(3) -0.031(3) -0.013(2) 0.003(3)
C24 0.076(5) 0.099(6) 0.076(5) -0.055(4) 0.013(4) -0.048(4)
C25 0.067(5) 0.099(6) 0.147(8) -0.077(6) 0.003(5) -0.036(5)
C26 0.082(6) 0.124(9) 0.180(11) -0.123(8) -0.055(7) 0.015(6)
C27 0.143(9) 0.124(9) 0.113(8) -0.089(7) -0.056(7) 0.017(7)
C28 0.102(6) 0.082(5) 0.051(4) -0.036(4) -0.031(4) 0.005(4)
C29 0.049(3) 0.053(4) 0.060(4) -0.026(3) -0.024(3) 0.011(3)
C30 0.057(4) 0.072(5) 0.053(4) 0.000(3) -0.020(3) -0.020(3)
C31 0.032(2) 0.031(3) 0.036(3) -0.014(2) 0.0017(19) -0.013(2)
C32 0.032(3) 0.036(3) 0.043(3) -0.013(2) 0.001(2) -0.014(2)
C33 0.048(3) 0.035(3) 0.054(3) -0.016(3) -0.001(2) -0.018(3)
C34 0.044(3) 0.035(3) 0.049(3) -0.018(2) -0.005(2) -0.017(3)
C35 0.040(3) 0.040(3) 0.040(3) -0.021(2) -0.003(2) -0.014(2)
C36 0.034(3) 0.032(3) 0.032(2) -0.014(2) -0.0028(19) -0.012(2)
C37 0.040(3) 0.043(3) 0.029(2) -0.018(2) 0.000(2) -0.017(2)
C38 0.037(3) 0.037(3) 0.028(2) -0.012(2) 0.0017(19) -0.013(2)
C39 0.062(4) 0.057(4) 0.039(3) -0.019(3) 0.009(3) -0.033(3)
C40 0.067(4) 0.068(4) 0.041(3) -0.016(3) 0.008(3) -0.038(4)
C41 0.061(4) 0.055(4) 0.050(3) -0.016(3) 0.001(3) -0.034(3)
C42 0.053(3) 0.043(3) 0.044(3) -0.020(2) -0.003(2) -0.022(3)
C43 0.035(3) 0.043(3) 0.046(3) -0.014(2) 0.006(2) -0.018(3)
C44 0.046(3) 0.038(3) 0.045(3) -0.012(2) 0.006(2) -0.022(3)
C45 0.049(3) 0.035(3) 0.054(3) -0.012(3) 0.005(3) -0.013(3)
C46 0.046(3) 0.043(3) 0.077(4) -0.012(3) -0.007(3) -0.017(3)
C47 0.073(5) 0.068(5) 0.061(4) -0.004(3) -0.016(3) -0.037(4)
C48 0.079(5) 0.116(7) 0.053(4) -0.030(4) 0.002(3) -0.047(5)
C49 0.055(4) 0.096(5) 0.062(4) -0.040(4) 0.014(3) -0.041(4)
C50 0.062(4) 0.067(4) 0.062(4) -0.018(3) 0.011(3) -0.044(4)
C51 0.045(3) 0.058(4) 0.063(4) -0.025(3) 0.010(3) -0.008(3)
C52 0.063(3) 0.051(3) 0.066(3) -0.032(2) -0.009(2) -0.025(2)
C53 0.058(3) 0.050(2) 0.070(3) -0.036(2) 0.000(2) -0.019(2)
C54 0.059(3) 0.048(3) 0.070(3) -0.030(2) 0.002(2) -0.018(2)
C55 0.063(3) 0.055(3) 0.082(3) -0.032(3) 0.003(3) -0.013(3)
C56 0.076(3) 0.056(3) 0.095(4) -0.035(3) 0.007(3) -0.005(3)
C57 0.084(3) 0.058(3) 0.102(4) -0.045(3) -0.002(3) -0.012(3)
C58 0.074(3) 0.058(3) 0.088(3) -0.043(3) -0.006(3) -0.018(3)
C59 0.073(4) 0.061(4) 0.102(5) -0.041(4) -0.021(3) -0.025(3)
C60 0.110(5) 0.060(4) 0.067(4) -0.036(3) -0.014(3) -0.034(4)
C61 0.087(3) 0.109(4) 0.076(3) -0.059(3) 0.016(3) -0.038(3)
C62 0.084(4) 0.112(4) 0.081(4) -0.058(3) 0.011(3) -0.030(3)
C63 0.097(4) 0.109(4) 0.088(4) -0.054(3) 0.016(3) -0.032(4)
C64 0.095(4) 0.105(4) 0.092(4) -0.062(3) 0.014(3) -0.046(4)
C65 0.086(4) 0.112(4) 0.085(3) -0.066(3) 0.006(3) -0.042(3)
C66 0.093(3) 0.110(4) 0.074(3) -0.063(3) 0.004(3) -0.036(3)
C67 0.134(7) 0.134(7) 0.096(6) -0.050(5) -0.003(5) -0.019(6)
C68 0.168(5) 0.093(4) 0.118(4) -0.053(4) 0.011(4) -0.045(4)
C69 0.181(6) 0.106(5) 0.126(5) -0.054(4) 0.004(4) -0.030(4)
C70 0.178(6) 0.115(5) 0.131(5) -0.045(4) 0.004(4) -0.014(5)
C71 0.164(6) 0.105(5) 0.123(5) -0.048(4) -0.001(4) -0.019(4)
C72 0.143(5) 0.091(4) 0.109(4) -0.059(4) -0.006(4) -0.034(4)
C73 0.149(5) 0.097(4) 0.110(4) -0.050(4) 0.012(4) -0.035(4)
C74 0.148(8) 0.140(8) 0.159(8) -0.056(7) -0.007(6) -0.025(6)

loop_
_atom_type_symbol
_atom_type_description
_atom_type_scat_dispersion_real
_atom_type_scat_dispersion_imag
_atom_type_scat_source
C C 0.0033 0.0016 'International Tables Vol C Tables 4.2.6.8 and 6.1.1.4'
H H 0.0000 0.0000 'International Tables Vol C Tables 4.2.6.8 and 6.1.1.4'
N N 0.0061 0.0033 'International Tables Vol C Tables 4.2.6.8 and 6.1.1.4'
O O 0.0106 0.0060 'International Tables Vol C Tables 4.2.6.8 and 6.1.1.4'
Cl Cl 0.1484 0.1585 'International Tables Vol C Tables 4.2.6.8 and 6.1.1.4'
Zr Zr -2.9673 0.5597 'International Tables Vol C Tables 4.2.6.8 and 6.1.1.4'

loop_
_geom_angle_atom_site_label_1
_geom_angle_atom_site_label_2
_geom_angle_atom_site_label_3
_geom_angle
O2 Zr1 O1 98.52(13)
O2 Zr1 N1 79.05(12)
O1 Zr1 N1 69.79(12)
O2 Zr1 N3 69.67(12)
O1 Zr1 N3 76.75(12)
N1 Zr1 N3 129.54(13)
O2 Zr1 N4 135.29(12)
O1 Zr1 N4 71.59(12)
N1 Zr1 N4 131.47(12)
N3 Zr1 N4 65.62(13)
O2 Zr1 N2 71.35(13)
O1 Zr1 N2 135.54(12)
N1 Zr1 N2 65.80(12)
N3 Zr1 N2 132.49(13)
N4 Zr1 N2 144.83(13)
O2 Zr1 Cl2 144.93(9)
O1 Zr1 Cl2 95.10(10)
N1 Zr1 Cl2 75.64(10)
N3 Zr1 Cl2 145.26(9)
N4 Zr1 Cl2 79.72(10)
N2 Zr1 Cl2 76.29(10)
O2 Zr1 Cl1 95.04(9)
O1 Zr1 Cl1 145.18(9)
N1 Zr1 Cl1 144.66(9)
N3 Zr1 Cl1 78.23(10)
N4 Zr1 Cl1 76.21(9)
N2 Zr1 Cl1 79.23(9)
Cl2 Zr1 Cl1 91.83(5)
C7 N1 C6 122.7(4)
C7 N1 Zr1 123.2(3)
C6 N1 Zr1 114.1(3)
C12 N2 C8 116.6(4)
C12 N2 Zr1 127.6(3)
C8 N2 Zr1 115.7(3)
C37 N3 C36 122.8(4)
C37 N3 Zr1 122.7(3)
C36 N3 Zr1 114.5(3)
C42 N4 C38 115.5(4)
C42 N4 Zr1 127.0(3)
C38 N4 Zr1 117.0(3)
C1 O1 Zr1 125.6(3)
C31 O2 Zr1 126.6(3)
O1 C1 C6 117.7(4)
O1 C1 C2 122.6(4)
C6 C1 C2 119.7(4)
C3 C2 C1 116.2(4)
C3 C2 C13 123.3(4)
C1 C2 C13 120.4(4)
C2 C3 C4 124.9(4)
C2 C3 H3 117.5
C4 C3 H3 117.5
C5 C4 C3 117.7(4)
C5 C4 C22 119.3(4)
C3 C4 C22 123.0(4)
C4 C5 C6 119.7(4)
C4 C5 H5 120.2
C6 C5 H5 120.2
C1 C6 C5 121.7(4)
C1 C6 N1 112.3(4)
C5 C6 N1 126.0(4)
N1 C7 C8 118.5(4)
N1 C7 H7 120.7
C8 C7 H7 120.7
N2 C8 C9 123.2(5)
N2 C8 C7 116.4(4)
C9 C8 C7 120.3(4)
C8 C9 C10 118.8(5)
C8 C9 H9 120.6
C10 C9 H9 120.6
C11 C10 C9 117.8(5)
C11 C10 H10 121.1
C9 C10 H10 121.1
C10 C11 C12 120.6(5)
C10 C11 H11 119.7
C12 C11 H11 119.7
N2 C12 C11 123.0(5)
N2 C12 H12 118.5
C11 C12 H12 118.5
C14 C13 C2 109.0(4)
C14 C13 C20 112.5(4)
C2 C13 C20 109.5(4)
C14 C13 C21 106.6(4)
C2 C13 C21 112.3(4)
C20 C13 C21 106.9(4)
C15 C14 C19 116.8(5)
C15 C14 C13 119.0(4)
C19 C14 C13 124.2(5)
C16 C15 C14 120.9(5)
C16 C15 H15 119.5
C14 C15 H15 119.5
C17 C16 C15 121.6(6)
C17 C16 H16 119.2
C15 C16 H16 119.2
C16 C17 C18 118.1(6)
C16 C17 H17 121.0
C18 C17 H17 121.0
C19 C18 C17 120.9(5)
C19 C18 H18 119.6
C17 C18 H18 119.6
C18 C19 C14 121.7(5)
C18 C19 H19 119.2
C14 C19 H19 119.2
C13 C20 H20A 109.5
C13 C20 H20B 109.5
H20A C20 H20B 109.5
C13 C20 H20C 109.5
H20A C20 H20C 109.5
H20B C20 H20C 109.5
C13 C21 H21A 109.5
C13 C21 H21B 109.5
H21A C21 H21B 109.5
C13 C21 H21C 109.5
H21A C21 H21C 109.5
H21B C21 H21C 109.5
C23 C22 C29 107.6(4)
C23 C22 C30 112.5(5)
C29 C22 C30 107.4(5)
C23 C22 C4 109.2(4)
C29 C22 C4 112.0(4)
C30 C22 C4 108.2(4)
C28 C23 C24 117.3(6)
C28 C23 C22 122.7(6)
C24 C23 C22 119.9(5)
C23 C24 C25 121.8(7)
C23 C24 H24 119.1
C25 C24 H24 119.1
C24 C25 C26 118.5(9)
C24 C25 H25 120.8
C26 C25 H25 120.8
C27 C26 C25 119.6(9)
C27 C26 H26 120.2
C25 C26 H26 120.2
C26 C27 C28 121.9(10)
C26 C27 H27 119.0
C28 C27 H27 119.0
C23 C28 C27 120.8(9)
C23 C28 H28 119.6
C27 C28 H28 119.6
C22 C29 H29A 109.5
C22 C29 H29B 109.5
H29A C29 H29B 109.5
C22 C29 H29C 109.5
H29A C29 H29C 109.5
H29B C29 H29C 109.5
C22 C30 H30A 109.5
C22 C30 H30B 109.5
H30A C30 H30B 109.5
C22 C30 H30C 109.5
H30A C30 H30C 109.5
H30B C30 H30C 109.5
O2 C31 C32 123.2(4)
O2 C31 C36 117.6(4)
C32 C31 C36 119.2(4)
C33 C32 C31 116.8(4)
C33 C32 C43 123.9(5)
C31 C32 C43 119.3(5)
C32 C33 C34 124.9(5)
C32 C33 H33 117.6
C34 C33 H33 117.6
C35 C34 C33 117.7(5)
C35 C34 C52 123.2(5)
C33 C34 C52 119.2(5)
C34 C35 C36 119.9(5)
C34 C35 H35 120.0
C36 C35 H35 120.0
C35 C36 C31 121.5(4)
C35 C36 N3 126.9(4)
C31 C36 N3 111.5(4)
N3 C37 C38 118.5(4)
N3 C37 H37 120.8
C38 C37 H37 120.8
N4 C38 C39 123.8(5)
N4 C38 C37 116.1(4)
C39 C38 C37 120.1(5)
C40 C39 C38 118.7(5)
C40 C39 H39 120.7
C38 C39 H39 120.7
C41 C40 C39 118.4(5)
C41 C40 H40 120.8
C39 C40 H40 120.8
C42 C41 C40 119.5(5)
C42 C41 H41 120.2
C40 C41 H41 120.2
N4 C42 C41 124.0(5)
N4 C42 H42 118.0
C41 C42 H42 118.0
C44 C43 C51 112.4(5)
C44 C43 C50 106.7(4)
C51 C43 C50 108.7(4)
C44 C43 C32 111.4(4)
C51 C43 C32 107.3(4)
C50 C43 C32 110.4(5)
C45 C44 C49 116.2(5)
C45 C44 C43 123.2(5)
C49 C44 C43 120.3(5)
C46 C45 C44 121.6(6)
C46 C45 H45 119.2
C44 C45 H45 119.2
C45 C46 C47 121.5(6)
C45 C46 H46 119.3
C47 C46 H46 119.3
C46 C47 C48 118.1(6)
C46 C47 H47 120.9
C48 C47 H47 120.9
C49 C48 C47 120.7(6)
C49 C48 H48 119.7
C47 C48 H48 119.7
C48 C49 C44 121.8(6)
C48 C49 H49 119.1
C44 C49 H49 119.1
C43 C50 H50A 109.5
C43 C50 H50B 109.5
H50A C50 H50B 109.5
C43 C50 H50C 109.5
H50A C50 H50C 109.5
H50B C50 H50C 109.5
C43 C51 H51A 109.5
C43 C51 H51B 109.5
H51A C51 H51B 109.5
C43 C51 H51C 109.5
H51A C51 H51C 109.5
H51B C51 H51C 109.5
C34 C52 C53 112.6(4)
C34 C52 C59 108.4(5)
C53 C52 C59 109.3(5)
C34 C52 C60 111.5(5)
C53 C52 C60 107.2(5)
C59 C52 C60 107.7(5)
C54 C53 C58 115.7(6)
C54 C53 C52 122.7(5)
C58 C53 C52 121.7(5)
C55 C54 C53 122.2(6)
C55 C54 H54 118.9
C53 C54 H54 118.9
C56 C55 C54 119.4(7)
C56 C55 H55 120.3
C54 C55 H55 120.3
C57 C56 C55 120.4(7)
C57 C56 H56 119.8
C55 C56 H56 119.8
C56 C57 C58 119.6(7)
C56 C57 H57 120.2
C58 C57 H57 120.2
C57 C58 C53 122.6(7)
C57 C58 H58 118.7
C53 C58 H58 118.7
C52 C59 H59A 109.5
C52 C59 H59B 109.5
H59A C59 H59B 109.5
C52 C59 H59C 109.5
H59A C59 H59C 109.5
H59B C59 H59C 109.5
C52 C60 H60A 109.5
C52 C60 H60B 109.5
H60A C60 H60B 109.5
C52 C60 H60C 109.5
H60A C60 H60C 109.5
H60B C60 H60C 109.5
C62 C61 C66 119.8(8)
C62 C61 H61 120.1
C66 C61 H61 120.1
C63 C62 C61 121.0(8)
C63 C62 H62 119.5
C61 C62 H62 119.5
C64 C63 C62 119.7(9)
C64 C63 H63 120.1
C62 C63 H63 120.1
C63 C64 C65 121.3(8)
C63 C64 H64 119.4
C65 C64 H64 119.4
C64 C65 C66 119.8(8)
C64 C65 H65 120.1
C66 C65 H65 120.1
C61 C66 C65 118.3(8)
C61 C66 C67 121.7(8)
C65 C66 C67 120.0(8)
C66 C67 H67A 109.5
C66 C67 H67B 109.5
H67A C67 H67B 109.5
C66 C67 H67C 109.5
H67A C67 H67C 109.5
H67B C67 H67C 109.5
C69 C68 C73 120.0
C69 C68 H68 120.0
C73 C68 H68 120.0
C70 C69 C68 120.0
C70 C69 H69 120.0
C68 C69 H69 120.0
C69 C70 C71 120.0
C69 C70 H70 120.0
C71 C70 H70 120.0
C72 C71 C70 120.0
C72 C71 H71 120.0
C70 C71 H71 120.0
C71 C72 C73 120.0
C71 C72 H72 120.0
C73 C72 H72 120.0
C72 C73 C68 120.0
C72 C73 C74 120.6(7)
C68 C73 C74 119.2(7)
C73 C74 H74A 109.5
C73 C74 H74B 109.5
H74A C74 H74B 109.5
C73 C74 H74C 109.5
H74A C74 H74C 109.5
H74B C74 H74C 109.5

loop_
_geom_bond_atom_site_label_1
_geom_bond_atom_site_label_2
_geom_bond_distance
Zr1 O2 2.050(3)
Zr1 O1 2.059(3)
Zr1 N1 2.369(3)
Zr1 N3 2.376(4)
Zr1 N4 2.495(4)
Zr1 N2 2.521(4)
Zr1 Cl2 2.5342(15)
Zr1 Cl1 2.5427(13)
N1 C7 1.265(6)
N1 C6 1.405(5)
N2 C12 1.330(6)
N2 C8 1.347(6)
N3 C37 1.280(5)
N3 C36 1.415(6)
N4 C42 1.336(6)
N4 C38 1.350(6)
O1 C1 1.333(5)
O2 C31 1.331(6)
C1 C6 1.391(6)
C1 C2 1.410(6)
C2 C3 1.388(6)
C2 C13 1.525(6)
C3 C4 1.390(7)
C3 H3 0.9300
C4 C5 1.374(6)
C4 C22 1.548(6)
C5 C6 1.400(6)
C5 H5 0.9300
C7 C8 1.454(7)
C7 H7 0.9300
C8 C9 1.383(7)
C9 C10 1.389(8)
C9 H9 0.9300
C10 C11 1.350(8)
C10 H10 0.9300
C11 C12 1.380(7)
C11 H11 0.9300
C12 H12 0.9300
C13 C14 1.523(7)
C13 C20 1.529(7)
C13 C21 1.541(7)
C14 C15 1.387(7)
C14 C19 1.389(7)
C15 C16 1.380(8)
C15 H15 0.9300
C16 C17 1.365(8)
C16 H16 0.9300
C17 C18 1.375(9)
C17 H17 0.9300
C18 C19 1.374(8)
C18 H18 0.9300
C19 H19 0.9300
C20 H20A 0.9600
C20 H20B 0.9600
C20 H20C 0.9600
C21 H21A 0.9600
C21 H21B 0.9600
C21 H21C 0.9600
C22 C23 1.525(8)
C22 C29 1.527(7)
C22 C30 1.540(7)
C23 C28 1.365(8)
C23 C24 1.373(9)
C24 C25 1.383(10)
C24 H24 0.9300
C25 C26 1.384(13)
C25 H25 0.9300
C26 C27 1.319(14)
C26 H26 0.9300
C27 C28 1.369(12)
C27 H27 0.9300
C28 H28 0.9300
C29 H29A 0.9600
C29 H29B 0.9600
C29 H29C 0.9600
C30 H30A 0.9600
C30 H30B 0.9600
C30 H30C 0.9600
C31 C32 1.404(6)
C31 C36 1.404(6)
C32 C33 1.382(7)
C32 C43 1.537(7)
C33 C34 1.389(7)
C33 H33 0.9300
C34 C35 1.372(7)
C34 C52 1.524(7)
C35 C36 1.394(7)
C35 H35 0.9300
C37 C38 1.435(7)
C37 H37 0.9300
C38 C39 1.373(6)
C39 C40 1.371(8)
C39 H39 0.9300
C40 C41 1.367(8)
C40 H40 0.9300
C41 C42 1.361(7)
C41 H41 0.9300
C42 H42 0.9300
C43 C44 1.512(7)
C43 C51 1.528(7)
C43 C50 1.534(7)
C44 C45 1.387(7)
C44 C49 1.395(8)
C45 C46 1.369(8)
C45 H45 0.9300
C46 C47 1.370(9)
C46 H46 0.9300
C47 C48 1.374(9)
C47 H47 0.9300
C48 C49 1.374(8)
C48 H48 0.9300
C49 H49 0.9300
C50 H50A 0.9600
C50 H50B 0.9600
C50 H50C 0.9600
C51 H51A 0.9600
C51 H51B 0.9600
C51 H51C 0.9600
C52 C53 1.530(8)
C52 C59 1.543(8)
C52 C60 1.544(8)
C53 C54 1.382(8)
C53 C58 1.392(8)
C54 C55 1.378(8)
C54 H54 0.9300
C55 C56 1.368(9)
C55 H55 0.9300
C56 C57 1.353(10)
C56 H56 0.9300
C57 C58 1.369(9)
C57 H57 0.9300
C58 H58 0.9300
C59 H59A 0.9600
C59 H59B 0.9600
C59 H59C 0.9600
C60 H60A 0.9600
C60 H60B 0.9600
C60 H60C 0.9600
C61 C62 1.373(10)
C61 C66 1.386(10)
C61 H61 0.9300
C62 C63 1.353(11)
C62 H62 0.9300
C63 C64 1.350(10)
C63 H63 0.9300
C64 C65 1.365(11)
C64 H64 0.9300
C65 C66 1.395(10)
C65 H65 0.9300
C66 C67 1.508(11)
C67 H67A 0.9600
C67 H67B 0.9600
C67 H67C 0.9600
C68 C69 1.3900
C68 C73 1.3900
C68 H68 0.9300
C69 C70 1.3900
C69 H69 0.9300
C70 C71 1.3900
C70 H70 0.9300
C71 C72 1.3900
C71 H71 0.9300
C72 C73 1.3900
C72 H72 0.9300
C73 C74 1.398(10)
C74 H74A 0.9600
C74 H74B 0.9600
C74 H74C 0.9600

loop_
_geom_torsion_atom_site_label_1
_geom_torsion_atom_site_label_2
_geom_torsion_atom_site_label_3
_geom_torsion_atom_site_label_4
_geom_torsion
O2 Zr1 N1 C7 -69.0(4)
O1 Zr1 N1 C7 -172.4(4)
N3 Zr1 N1 C7 -120.7(4)
N4 Zr1 N1 C7 148.4(4)
N2 Zr1 N1 C7 5.4(4)
Cl2 Zr1 N1 C7 86.6(4)
Cl1 Zr1 N1 C7 14.2(5)
O2 Zr1 N1 C6 109.8(3)
O1 Zr1 N1 C6 6.4(3)
N3 Zr1 N1 C6 58.0(4)
N4 Zr1 N1 C6 -32.9(4)
N2 Zr1 N1 C6 -175.9(3)
Cl2 Zr1 N1 C6 -94.7(3)
Cl1 Zr1 N1 C6 -167.0(2)
O2 Zr1 N2 C12 -95.5(5)
O1 Zr1 N2 C12 -178.5(4)
N1 Zr1 N2 C12 178.4(5)
N3 Zr1 N2 C12 -59.2(5)
N4 Zr1 N2 C12 49.9(5)
Cl2 Zr1 N2 C12 98.2(4)
Cl1 Zr1 N2 C12 3.6(4)
O2 Zr1 N2 C8 81.3(3)
O1 Zr1 N2 C8 -1.8(4)
N1 Zr1 N2 C8 -4.8(3)
N3 Zr1 N2 C8 117.6(3)
N4 Zr1 N2 C8 -133.3(3)
Cl2 Zr1 N2 C8 -85.0(3)
Cl1 Zr1 N2 C8 -179.6(3)
O2 Zr1 N3 C37 178.6(4)
O1 Zr1 N3 C37 -76.9(4)
N1 Zr1 N3 C37 -126.0(4)
N4 Zr1 N3 C37 -1.4(3)
N2 Zr1 N3 C37 141.9(3)
Cl2 Zr1 N3 C37 2.8(5)
Cl1 Zr1 N3 C37 78.7(4)
O2 Zr1 N3 C36 -3.5(3)
O1 Zr1 N3 C36 101.0(3)
N1 Zr1 N3 C36 51.9(3)
N4 Zr1 N3 C36 176.5(3)
N2 Zr1 N3 C36 -40.2(4)
Cl2 Zr1 N3 C36 -179.4(2)
Cl1 Zr1 N3 C36 -103.4(3)
O2 Zr1 N4 C42 -171.7(4)
O1 Zr1 N4 C42 -88.3(4)
N1 Zr1 N4 C42 -49.6(5)
N3 Zr1 N4 C42 -171.7(4)
N2 Zr1 N4 C42 58.2(5)
Cl2 Zr1 N4 C42 10.7(4)
Cl1 Zr1 N4 C42 105.1(4)
O2 Zr1 N4 C38 -0.4(4)
O1 Zr1 N4 C38 83.0(3)
N1 Zr1 N4 C38 121.7(3)
N3 Zr1 N4 C38 -0.4(3)
N2 Zr1 N4 C38 -130.5(3)
Cl2 Zr1 N4 C38 -178.0(3)
Cl1 Zr1 N4 C38 -83.6(3)
O2 Zr1 O1 C1 -80.9(4)
N1 Zr1 O1 C1 -6.0(3)
N3 Zr1 O1 C1 -147.6(4)
N4 Zr1 O1 C1 144.1(4)
N2 Zr1 O1 C1 -8.9(4)
Cl2 Zr1 O1 C1 66.7(4)
Cl1 Zr1 O1 C1 167.3(3)
O1 Zr1 O2 C31 -68.1(4)
N1 Zr1 O2 C31 -135.5(4)
N3 Zr1 O2 C31 4.3(3)
N4 Zr1 O2 C31 4.3(4)
N2 Zr1 O2 C31 156.6(4)
Cl2 Zr1 O2 C31 -179.8(3)
Cl1 Zr1 O2 C31 79.8(3)
Zr1 O1 C1 C6 4.6(6)
Zr1 O1 C1 C2 -174.0(3)
O1 C1 C2 C3 -178.7(4)
C6 C1 C2 C3 2.8(7)
O1 C1 C2 C13 -0.8(7)
C6 C1 C2 C13 -179.3(4)
C1 C2 C3 C4 -2.5(8)
C13 C2 C3 C4 179.6(5)
C2 C3 C4 C5 0.2(8)
C2 C3 C4 C22 180.0(5)
C3 C4 C5 C6 1.9(7)
C22 C4 C5 C6 -177.9(4)
O1 C1 C6 C5 -179.4(4)
C2 C1 C6 C5 -0.8(7)
O1 C1 C6 N1 2.0(6)
C2 C1 C6 N1 -179.4(4)
C4 C5 C6 C1 -1.7(7)
C4 C5 C6 N1 176.8(5)
C7 N1 C6 C1 172.4(5)
Zr1 N1 C6 C1 -6.3(5)
C7 N1 C6 C5 -6.1(8)
Zr1 N1 C6 C5 175.1(4)
C6 N1 C7 C8 176.1(4)
Zr1 N1 C7 C8 -5.3(7)
C12 N2 C8 C9 0.4(8)
Zr1 N2 C8 C9 -176.8(5)
C12 N2 C8 C7 -178.5(5)
Zr1 N2 C8 C7 4.3(6)
N1 C7 C8 N2 0.2(7)
N1 C7 C8 C9 -178.7(5)
N2 C8 C9 C10 -0.8(9)
C7 C8 C9 C10 178.0(5)
C8 C9 C10 C11 0.9(10)
C9 C10 C11 C12 -0.5(10)
C8 N2 C12 C11 0.1(8)
Zr1 N2 C12 C11 176.8(5)
C10 C11 C12 N2 0.0(11)
C3 C2 C13 C14 117.1(5)
C1 C2 C13 C14 -60.7(6)
C3 C2 C13 C20 -119.4(5)
C1 C2 C13 C20 62.8(6)
C3 C2 C13 C21 -0.8(7)
C1 C2 C13 C21 -178.6(5)
C2 C13 C14 C15 -47.4(6)
C20 C13 C14 C15 -169.0(5)
C21 C13 C14 C15 74.1(6)
C2 C13 C14 C19 135.3(5)
C20 C13 C14 C19 13.6(7)
C21 C13 C14 C19 -103.3(6)
C19 C14 C15 C16 1.5(9)
C13 C14 C15 C16 -176.1(5)
C14 C15 C16 C17 0.2(10)
C15 C16 C17 C18 -2.3(10)
C16 C17 C18 C19 2.8(10)
C17 C18 C19 C14 -1.2(9)
C15 C14 C19 C18 -1.0(8)
C13 C14 C19 C18 176.5(5)
C5 C4 C22 C23 -70.7(6)
C3 C4 C22 C23 109.5(5)
C5 C4 C22 C29 170.3(5)
C3 C4 C22 C29 -9.5(7)
C5 C4 C22 C30 52.1(7)
C3 C4 C22 C30 -127.7(6)
C29 C22 C23 C28 -99.5(6)
C30 C22 C23 C28 18.6(7)
C4 C22 C23 C28 138.7(5)
C29 C22 C23 C24 76.6(6)
C30 C22 C23 C24 -165.3(5)
C4 C22 C23 C24 -45.2(7)
C28 C23 C24 C25 0.0(10)
C22 C23 C24 C25 -176.2(6)
C23 C24 C25 C26 1.2(11)
C24 C25 C26 C27 -2.7(14)
C25 C26 C27 C28 3.0(16)
C24 C23 C28 C27 0.2(10)
C22 C23 C28 C27 176.3(7)
C26 C27 C28 C23 -1.8(15)
Zr1 O2 C31 C32 174.3(3)
Zr1 O2 C31 C36 -4.5(6)
O2 C31 C32 C33 -178.0(4)
C36 C31 C32 C33 0.8(7)
O2 C31 C32 C43 3.4(7)
C36 C31 C32 C43 -177.8(4)
C31 C32 C33 C34 -0.4(8)
C43 C32 C33 C34 178.2(5)
C32 C33 C34 C35 -0.4(8)
C32 C33 C34 C52 179.5(5)
C33 C34 C35 C36 0.8(7)
C52 C34 C35 C36 -179.1(5)
C34 C35 C36 C31 -0.4(7)
C34 C35 C36 N3 177.1(4)
O2 C31 C36 C35 178.4(4)
C32 C31 C36 C35 -0.4(7)
O2 C31 C36 N3 0.5(6)
C32 C31 C36 N3 -178.3(4)
C37 N3 C36 C35 2.8(7)
Zr1 N3 C36 C35 -175.1(4)
C37 N3 C36 C31 -179.5(4)
Zr1 N3 C36 C31 2.6(5)
C36 N3 C37 C38 -174.8(4)
Zr1 N3 C37 C38 3.0(6)
C42 N4 C38 C39 -3.1(7)
Zr1 N4 C38 C39 -175.4(4)
C42 N4 C38 C37 174.2(4)
Zr1 N4 C38 C37 1.9(5)
N3 C37 C38 N4 -3.2(7)
N3 C37 C38 C39 174.2(5)
N4 C38 C39 C40 4.6(8)
C37 C38 C39 C40 -172.6(5)
C38 C39 C40 C41 -2.5(9)
C39 C40 C41 C42 -0.7(9)
C38 N4 C42 C41 -0.5(7)
Zr1 N4 C42 C41 170.9(4)
C40 C41 C42 N4 2.4(9)
C33 C32 C43 C44 121.0(5)
C31 C32 C43 C44 -60.5(6)
C33 C32 C43 C51 -115.6(6)
C31 C32 C43 C51 62.9(6)
C33 C32 C43 C50 2.7(7)
C31 C32 C43 C50 -178.8(4)
C51 C43 C44 C45 -141.4(5)
C50 C43 C44 C45 99.5(6)
C32 C43 C44 C45 -21.0(7)
C51 C43 C44 C49 45.0(7)
C50 C43 C44 C49 -74.1(7)
C32 C43 C44 C49 165.4(5)
C49 C44 C45 C46 -0.1(8)
C43 C44 C45 C46 -173.9(5)
C44 C45 C46 C47 1.3(9)
C45 C46 C47 C48 -2.0(10)
C46 C47 C48 C49 1.6(11)
C47 C48 C49 C44 -0.4(11)
C45 C44 C49 C48 -0.4(9)
C43 C44 C49 C48 173.7(6)
C35 C34 C52 C53 116.7(6)
C33 C34 C52 C53 -63.3(7)
C35 C34 C52 C59 -122.3(6)
C33 C34 C52 C59 57.8(7)
C35 C34 C52 C60 -3.9(8)
C33 C34 C52 C60 176.1(5)
C34 C52 C53 C54 -12.0(8)
C59 C52 C53 C54 -132.5(6)
C60 C52 C53 C54 111.0(6)
C34 C52 C53 C58 167.8(6)
C59 C52 C53 C58 47.3(8)
C60 C52 C53 C58 -69.2(7)
C58 C53 C54 C55 2.2(9)
C52 C53 C54 C55 -178.0(6)
C53 C54 C55 C56 -2.2(10)
C54 C55 C56 C57 1.9(11)
C55 C56 C57 C58 -1.8(11)
C56 C57 C58 C53 1.9(11)
C54 C53 C58 C57 -2.1(10)
C52 C53 C58 C57 178.1(6)
C66 C61 C62 C63 -1.0(12)
C61 C62 C63 C64 2.1(12)
C62 C63 C64 C65 -1.8(12)
C63 C64 C65 C66 0.3(12)
C62 C61 C66 C65 -0.5(11)
C62 C61 C66 C67 -180.0(7)
C64 C65 C66 C61 0.8(10)
C64 C65 C66 C67 -179.7(7)
C73 C68 C69 C70 0.0
C68 C69 C70 C71 0.0
C69 C70 C71 C72 0.0
C70 C71 C72 C73 0.0
C71 C72 C73 C68 0.0
C71 C72 C73 C74 -174.7(8)
C69 C68 C73 C72 0.0
C69 C68 C73 C74 174.8(8)
